data_4128490
loop_
_publ_author_name
'Hadlington, Terrance J.'
'Szilv\'asi, Tibor'
'Driess, Matthias'

_publ_section_title
;
 Versatile Tautomerization of EH<sub>2</sub>-Substituted Silylenes (E = N,
 P, As) in the Coordination Sphere of Nickel.
;
_journal_issue 7
_journal_name_full 'Journal of the American Chemical Society'
_journal_page_first 3304
_journal_page_last 3314
_journal_paper_doi 10.1021/jacs.9b00159
_journal_volume 141
_journal_year 2019
_chemical_formula_moiety 'C52 H96 As2 N6 Ni Si4'
_chemical_formula_sum 'C52 H96 As2 N6 Ni Si4'
_chemical_formula_weight 1126.25
_space_group_crystal_system orthorhombic
_space_group_IT_number 60
_space_group_name_Hall '-P 2n 2ab'
_space_group_name_H-M_alt 'P b c n'
_atom_sites_solution_hydrogens mixed
_audit_creation_method SHELXL-2016/6
_cell_angle_alpha 90
_cell_angle_beta 90
_cell_angle_gamma 90
_cell_formula_units_Z 4
_cell_length_a 16.0818(5)
_cell_length_b 13.6449(5)
_cell_length_c 27.3122(8)
_cell_measurement_reflns_used 5806
_cell_measurement_temperature 150(2)
_cell_measurement_theta_max 73.3170
_cell_measurement_theta_min 3.1980
_cell_volume 5993.2(3)
_computing_cell_refinement 'CrysAlisPro 1.171.38.46 (Rigaku OD, 2015)'
_computing_data_collection 'CrysAlisPro 1.171.38.46 (Rigaku OD, 2015)'
_computing_data_reduction 'CrysAlisPro 1.171.38.46 (Rigaku OD, 2015)'
_computing_structure_refinement 'SHELXL-2016/6 (Sheldrick, 2016)'
_computing_structure_solution 'SHELXT 2014/5 (Sheldrick, 2014)'
_diffrn_ambient_temperature 150(2)
_diffrn_detector_area_resol_mean 10.5435
_diffrn_measured_fraction_theta_full 1.000
_diffrn_measured_fraction_theta_max 1.000
_diffrn_measurement_device_type 'SuperNova, Single source at offset, Atlas'
_diffrn_measurement_method '\w scans'
_diffrn_radiation_type CuK\a
_diffrn_radiation_wavelength 1.54184
_diffrn_reflns_av_R_equivalents 0.1923
_diffrn_reflns_av_unetI/netI 0.0862
_diffrn_reflns_Laue_measured_fraction_full 1.000
_diffrn_reflns_Laue_measured_fraction_max 1.000
_diffrn_reflns_limit_h_max 17
_diffrn_reflns_limit_h_min -19
_diffrn_reflns_limit_k_max 16
_diffrn_reflns_limit_k_min -16
_diffrn_reflns_limit_l_max 33
_diffrn_reflns_limit_l_min -33
_diffrn_reflns_number 42386
_diffrn_reflns_point_group_measured_fraction_full 1.000
_diffrn_reflns_point_group_measured_fraction_max 1.000
_diffrn_reflns_theta_full 67.684
_diffrn_reflns_theta_max 69.986
_diffrn_reflns_theta_min 3.236
_diffrn_source 'micro-focus sealed X-ray tube'
_exptl_absorpt_coefficient_mu 2.736
_exptl_absorpt_correction_T_max 1.00000
_exptl_absorpt_correction_T_min 0.30219
_exptl_absorpt_correction_type multi-scan
_exptl_absorpt_process_details
;
CrysAlisPro 1.171.38.46 (Rigaku Oxford Diffraction, 2015)
Empirical absorption correction using spherical harmonics,
 implemented in SCALE3 ABSPACK scaling algorithm.
;
_exptl_crystal_colour red
_exptl_crystal_density_diffrn 1.248
_exptl_crystal_description plate
_exptl_crystal_F_000 2400
_exptl_crystal_size_max 0.252
_exptl_crystal_size_mid 0.062
_exptl_crystal_size_min 0.020
_refine_diff_density_max 1.612
_refine_diff_density_min -0.839
_refine_diff_density_rms 0.114
_refine_ls_extinction_method none
_refine_ls_goodness_of_fit_ref 1.051
_refine_ls_hydrogen_treatment mixed
_refine_ls_matrix_type full
_refine_ls_number_parameters 319
_refine_ls_number_reflns 5689
_refine_ls_number_restraints 0
_refine_ls_restrained_S_all 1.051
_refine_ls_R_factor_all 0.1000
_refine_ls_R_factor_gt 0.0715
_refine_ls_shift/su_max 0.001
_refine_ls_shift/su_mean 0.000
_refine_ls_structure_factor_coef Fsqd
_refine_ls_weighting_details 'w=1/[\s^2^(Fo^2^)+(0.1052P)^2^+4.5507P] where P=(Fo^2^+2Fc^2^)/3'
_refine_ls_weighting_scheme calc
_refine_ls_wR_factor_gt 0.1853
_refine_ls_wR_factor_ref 0.2146
_reflns_Friedel_coverage 0.000
_reflns_number_gt 3962
_reflns_number_total 5689
_reflns_threshold_expression 'I > 2\s(I)'
_cod_data_source_file ja9b00159_si_002.cif
_cod_data_source_block compound_10
_cod_database_code 4128490
_shelx_shelxl_version_number 2016/6
_shelx_space_group_comment
;
The symmetry employed for this shelxl refinement is uniquely defined
by the following loop, which should always be used as a source of
symmetry information in preference to the above space-group names.
They are only intended as comments.
;

loop_
_space_group_symop_operation_xyz
'x, y, z'
'-x+1/2, -y+1/2, z+1/2'
'x+1/2, -y+1/2, -z'
'-x, y, -z+1/2'
'-x, -y, -z'
'x-1/2, y-1/2, -z-1/2'
'-x-1/2, y-1/2, z'
'x, -y, z-1/2'

loop_
_atom_site_label
_atom_site_type_symbol
_atom_site_fract_x
_atom_site_fract_y
_atom_site_fract_z
_atom_site_U_iso_or_equiv
_atom_site_adp_type
_atom_site_occupancy
_atom_site_site_symmetry_order
_atom_site_calc_flag
_atom_site_refinement_flags_posn
_atom_site_refinement_flags_adp
_atom_site_refinement_flags_occupancy
_atom_site_disorder_assembly
_atom_site_disorder_group
As1 As 0.54398(4) 0.27256(4) 0.71472(2) 0.0284(2) Uani 0.931(3) 1 d . . P A 1
Ni1 Ni 0.500000 0.42162(8) 0.750000 0.0301(3) Uani 1 2 d S T P . .
Si2 Si 0.36291(11) 0.23866(12) 0.56232(5) 0.0421(4) Uani 1 1 d . . . . .
Si1 Si 0.42699(10) 0.27814(12) 0.66429(5) 0.0389(4) Uani 1 1 d . . . . .
N3 N 0.5541(2) 0.5808(3) 0.68230(14) 0.0283(8) Uani 1 1 d . . . . .
N2 N 0.6568(2) 0.5171(3) 0.72107(14) 0.0285(9) Uani 1 1 d . . . . .
N1 N 0.4423(3) 0.2288(3) 0.60635(15) 0.0349(10) Uani 1 1 d . . . . .
C16 C 0.5730(3) 0.5089(3) 0.71560(16) 0.0270(10) Uani 1 1 d . . . . .
C19 C 0.4671(3) 0.5989(4) 0.66740(19) 0.0355(12) Uani 1 1 d . . . . .
H19 H 0.433196 0.544839 0.681960 0.043 Uiso 1 1 calc R U . . .
C17 C 0.6253(3) 0.6311(4) 0.66786(19) 0.0378(12) Uani 1 1 d . . . . .
C22 C 0.7038(3) 0.4531(4) 0.75408(19) 0.0369(12) Uani 1 1 d . . . . .
H22 H 0.661922 0.409303 0.769979 0.044 Uiso 1 1 calc R U . . .
C18 C 0.6890(3) 0.5907(4) 0.6920(2) 0.0368(12) Uani 1 1 d . . . . .
C21 C 0.4343(4) 0.6938(4) 0.6892(2) 0.0459(14) Uani 1 1 d . . . . .
H21A H 0.434130 0.688861 0.725010 0.069 Uiso 1 1 calc R U . . .
H21B H 0.377539 0.705416 0.677528 0.069 Uiso 1 1 calc R U . . .
H21C H 0.470101 0.748353 0.679170 0.069 Uiso 1 1 calc R U . . .
C6 C 0.5257(4) 0.0769(4) 0.6005(2) 0.0398(12) Uani 1 1 d . . . . .
C7 C 0.5820(4) 0.3433(4) 0.5678(2) 0.0406(12) Uani 1 1 d . . . . .
H7 H 0.527428 0.365952 0.581161 0.049 Uiso 1 1 calc R U . . .
C1 C 0.5187(3) 0.1796(4) 0.59395(17) 0.0345(11) Uani 1 1 d . . . . .
C2 C 0.5843(4) 0.2328(4) 0.57278(19) 0.0365(12) Uani 1 1 d . . . . .
C10 C 0.4584(4) 0.0178(4) 0.6254(2) 0.0446(13) Uani 1 1 d . . . . .
H10 H 0.409188 0.061812 0.629749 0.054 Uiso 1 1 calc R U . . .
C5 C 0.5971(4) 0.0303(4) 0.5844(2) 0.0506(15) Uani 1 1 d . . . . .
H5 H 0.602197 -0.038559 0.588536 0.061 Uiso 1 1 calc R U . . .
C23 C 0.7633(4) 0.3858(5) 0.7268(2) 0.0534(16) Uani 1 1 d . . . . .
H23A H 0.734476 0.356314 0.698785 0.080 Uiso 1 1 calc R U . . .
H23B H 0.782595 0.333964 0.748843 0.080 Uiso 1 1 calc R U . . .
H23C H 0.811042 0.423760 0.715077 0.080 Uiso 1 1 calc R U . . .
C12 C 0.4860(4) -0.0147(5) 0.6759(2) 0.0541(16) Uani 1 1 d . . . . .
H12A H 0.534774 -0.057270 0.672981 0.081 Uiso 1 1 calc R U . . .
H12B H 0.440720 -0.050742 0.691840 0.081 Uiso 1 1 calc R U . . .
H12C H 0.500231 0.042954 0.695619 0.081 Uiso 1 1 calc R U . . .
C20 C 0.4554(4) 0.5925(5) 0.6128(2) 0.0492(15) Uani 1 1 d . . . . .
H20A H 0.477168 0.652098 0.597342 0.074 Uiso 1 1 calc R U . . .
H20B H 0.396046 0.586061 0.605295 0.074 Uiso 1 1 calc R U . . .
H20C H 0.485341 0.535343 0.600124 0.074 Uiso 1 1 calc R U . . .
C11 C 0.4297(5) -0.0711(5) 0.5949(3) 0.0647(19) Uani 1 1 d . . . . .
H11A H 0.406699 -0.048274 0.563666 0.097 Uiso 1 1 calc R U . . .
H11B H 0.386930 -0.107254 0.612956 0.097 Uiso 1 1 calc R U . . .
H11C H 0.477253 -0.114213 0.588610 0.097 Uiso 1 1 calc R U . . .
C25 C 0.6271(4) 0.7128(5) 0.6308(2) 0.0555(17) Uani 1 1 d . . . . .
H25A H 0.681640 0.744742 0.631501 0.083 Uiso 1 1 calc R U . . .
H25B H 0.583825 0.760821 0.638683 0.083 Uiso 1 1 calc R U . . .
H25C H 0.616972 0.685895 0.598049 0.083 Uiso 1 1 calc R U . . .
C9 C 0.6497(5) 0.3941(5) 0.5969(3) 0.0596(18) Uani 1 1 d . . . . .
H9A H 0.643064 0.378750 0.631698 0.089 Uiso 1 1 calc R U . . .
H9B H 0.645428 0.465155 0.592101 0.089 Uiso 1 1 calc R U . . .
H9C H 0.704215 0.371417 0.585618 0.089 Uiso 1 1 calc R U . . .
C26 C 0.7794(4) 0.6179(5) 0.6896(3) 0.0574(17) Uani 1 1 d . . . . .
H26A H 0.786710 0.673126 0.667097 0.086 Uiso 1 1 calc R U . . .
H26B H 0.811626 0.561645 0.677872 0.086 Uiso 1 1 calc R U . . .
H26C H 0.798818 0.636575 0.722314 0.086 Uiso 1 1 calc R U . . .
C4 C 0.6612(5) 0.0816(5) 0.5624(3) 0.0606(18) Uani 1 1 d . . . . .
H4 H 0.709250 0.048221 0.551000 0.073 Uiso 1 1 calc R U . . .
C3 C 0.6545(4) 0.1820(5) 0.5574(2) 0.0497(15) Uani 1 1 d . . . . .
H3 H 0.699119 0.217377 0.542917 0.060 Uiso 1 1 calc R U . . .
C24 C 0.7466(4) 0.5077(6) 0.7955(2) 0.0538(17) Uani 1 1 d . . . . .
H24A H 0.794600 0.543667 0.782504 0.081 Uiso 1 1 calc R U . . .
H24B H 0.765488 0.460782 0.820250 0.081 Uiso 1 1 calc R U . . .
H24C H 0.707483 0.553998 0.810349 0.081 Uiso 1 1 calc R U . . .
C8 C 0.5856(6) 0.3746(6) 0.5148(2) 0.075(2) Uani 1 1 d . . . . .
H8A H 0.639201 0.355411 0.500714 0.113 Uiso 1 1 calc R U . . .
H8B H 0.579241 0.445904 0.512672 0.113 Uiso 1 1 calc R U . . .
H8C H 0.540518 0.342789 0.496560 0.113 Uiso 1 1 calc R U . . .
C13 C 0.3908(6) 0.1697(6) 0.5072(2) 0.074(2) Uani 1 1 d . . . . .
H13A H 0.446229 0.189742 0.496072 0.111 Uiso 1 1 calc R U . . .
H13B H 0.350097 0.182997 0.481310 0.111 Uiso 1 1 calc R U . . .
H13C H 0.391086 0.099416 0.514584 0.111 Uiso 1 1 calc R U . . .
C14 C 0.2651(5) 0.1946(8) 0.5883(3) 0.094(3) Uani 1 1 d . . . . .
H14A H 0.266472 0.122947 0.590576 0.140 Uiso 1 1 calc R U . . .
H14B H 0.218830 0.214747 0.567274 0.140 Uiso 1 1 calc R U . . .
H14C H 0.257603 0.222515 0.621098 0.140 Uiso 1 1 calc R U . . .
C15 C 0.3438(6) 0.3695(6) 0.5448(3) 0.086(3) Uani 1 1 d . . . . .
H15A H 0.340177 0.409759 0.574469 0.130 Uiso 1 1 calc R U . . .
H15B H 0.291498 0.374207 0.526550 0.130 Uiso 1 1 calc R U . . .
H15C H 0.389658 0.392954 0.524330 0.130 Uiso 1 1 calc R U . . .
As1A As 0.4221(7) 0.2548(8) 0.7527(5) 0.060(4) Uani 0.069(3) 1 d . . P A 2
H1B H 0.389864 0.366101 0.656553 0.021(12) Uiso 1 1 d R . . . .
H1A H 0.358354 0.220601 0.680163 0.056(19) Uiso 1 1 d R . . . .

loop_
_atom_site_aniso_label
_atom_site_aniso_U_11
_atom_site_aniso_U_22
_atom_site_aniso_U_33
_atom_site_aniso_U_23
_atom_site_aniso_U_13
_atom_site_aniso_U_12
As1 0.0298(4) 0.0299(3) 0.0255(4) -0.0030(2) -0.0002(3) 0.0024(2)
Ni1 0.0306(6) 0.0245(6) 0.0352(7) 0.000 0.0087(5) 0.000
Si2 0.0494(10) 0.0461(9) 0.0309(8) -0.0001(6) -0.0078(7) -0.0010(7)
Si1 0.0375(8) 0.0512(9) 0.0281(7) -0.0060(6) -0.0042(6) 0.0045(7)
N3 0.030(2) 0.0273(19) 0.027(2) 0.0025(16) -0.0002(16) -0.0014(16)
N2 0.0235(19) 0.031(2) 0.031(2) 0.0026(16) 0.0005(16) -0.0050(16)
N1 0.044(3) 0.036(2) 0.025(2) 0.0022(17) 0.0015(18) 0.0062(19)
C16 0.029(2) 0.027(2) 0.025(2) -0.0021(18) 0.0007(19) -0.0005(19)
C19 0.033(3) 0.038(3) 0.036(3) 0.003(2) -0.007(2) 0.003(2)
C17 0.046(3) 0.034(3) 0.033(3) 0.007(2) 0.008(2) -0.005(2)
C22 0.027(3) 0.046(3) 0.038(3) 0.006(2) -0.002(2) 0.001(2)
C18 0.035(3) 0.035(3) 0.040(3) -0.002(2) 0.007(2) -0.010(2)
C21 0.052(4) 0.041(3) 0.045(3) 0.005(3) -0.003(3) 0.015(3)
C6 0.048(3) 0.036(3) 0.036(3) -0.003(2) 0.001(2) 0.003(2)
C7 0.043(3) 0.041(3) 0.038(3) 0.004(2) 0.009(2) 0.003(2)
C1 0.045(3) 0.037(3) 0.021(2) 0.003(2) 0.006(2) 0.005(2)
C2 0.045(3) 0.039(3) 0.025(2) -0.003(2) 0.001(2) 0.002(2)
C10 0.045(3) 0.038(3) 0.050(3) 0.001(3) 0.005(3) -0.002(2)
C5 0.059(4) 0.037(3) 0.057(4) -0.006(3) 0.006(3) 0.008(3)
C23 0.049(4) 0.050(4) 0.061(4) 0.007(3) 0.005(3) 0.012(3)
C12 0.065(4) 0.046(3) 0.051(4) 0.005(3) 0.008(3) -0.005(3)
C20 0.053(4) 0.060(4) 0.035(3) -0.001(3) -0.010(3) 0.006(3)
C11 0.073(5) 0.051(4) 0.071(5) 0.002(3) -0.009(4) -0.021(3)
C25 0.057(4) 0.053(4) 0.056(4) 0.020(3) 0.008(3) -0.008(3)
C9 0.073(5) 0.043(3) 0.063(4) -0.007(3) 0.000(4) -0.013(3)
C26 0.040(3) 0.056(4) 0.076(4) 0.020(3) 0.008(3) -0.016(3)
C4 0.057(4) 0.055(4) 0.070(4) -0.006(3) 0.025(4) 0.015(3)
C3 0.050(4) 0.054(4) 0.046(3) -0.005(3) 0.019(3) 0.003(3)
C24 0.035(3) 0.078(5) 0.049(3) 0.002(3) -0.014(3) 0.003(3)
C8 0.105(6) 0.075(5) 0.047(4) 0.026(4) -0.005(4) -0.012(5)
C13 0.104(6) 0.077(5) 0.041(4) -0.015(4) -0.026(4) 0.016(5)
C14 0.051(5) 0.159(10) 0.071(5) 0.033(6) -0.018(4) -0.026(5)
C15 0.108(7) 0.060(5) 0.091(6) 0.008(4) -0.058(5) 0.006(5)
As1A 0.059(8) 0.059(7) 0.061(9) 0.004(5) -0.001(6) -0.019(5)

loop_
_atom_type_symbol
_atom_type_description
_atom_type_scat_dispersion_real
_atom_type_scat_dispersion_imag
_atom_type_scat_source
C C 0.0181 0.0091 'International Tables Vol C Tables 4.2.6.8 and 6.1.1.4'
H H 0.0000 0.0000 'International Tables Vol C Tables 4.2.6.8 and 6.1.1.4'
N N 0.0311 0.0180 'International Tables Vol C Tables 4.2.6.8 and 6.1.1.4'
Si Si 0.2541 0.3302 'International Tables Vol C Tables 4.2.6.8 and 6.1.1.4'
Ni Ni -3.0029 0.5091 'International Tables Vol C Tables 4.2.6.8 and 6.1.1.4'
As As -0.9300 1.0051 'International Tables Vol C Tables 4.2.6.8 and 6.1.1.4'

loop_
_geom_angle_atom_site_label_1
_geom_angle_atom_site_label_2
_geom_angle_atom_site_label_3
_geom_angle
_geom_angle_site_symmetry_1
_geom_angle_site_symmetry_3
Si1 As1 Ni1 88.35(4) . .
Si1 As1 As1 89.93(5) . 4_656
Ni1 As1 As1 59.56(2) . 4_656
C16 Ni1 C16 103.2(3) . 4_656
C16 Ni1 As1 156.77(15) . 4_656
C16 Ni1 As1 98.74(14) 4_656 4_656
C16 Ni1 As1 98.74(14) . .
C16 Ni1 As1 156.77(15) 4_656 .
As1 Ni1 As1 60.88(4) 4_656 .
C16 Ni1 As1A 148.5(3) . .
C16 Ni1 As1A 103.6(3) 4_656 .
C16 Ni1 As1A 103.6(3) . 4_656
C16 Ni1 As1A 148.5(3) 4_656 4_656
As1 Ni1 As1A 53.2(3) 4_656 4_656
As1 Ni1 As1A 24.4(3) . 4_656
As1A Ni1 As1A 57.8(6) . 4_656
N1 Si2 C14 109.5(3) . .
N1 Si2 C13 110.2(3) . .
C14 Si2 C13 111.2(5) . .
N1 Si2 C15 111.5(3) . .
C14 Si2 C15 105.7(5) . .
C13 Si2 C15 108.7(4) . .
N1 Si1 As1 114.23(17) . .
N1 Si1 As1A 148.9(3) . .
N1 Si1 H1B 105.3 . .
As1 Si1 H1B 118.4 . .
As1A Si1 H1B 104.8 . .
N1 Si1 H1A 100.0 . .
As1 Si1 H1A 115.3 . .
As1A Si1 H1A 66.5 . .
H1B Si1 H1A 101.2 . .
C16 N3 C17 111.0(4) . .
C16 N3 C19 120.8(4) . .
C17 N3 C19 128.2(4) . .
C16 N2 C18 111.6(4) . .
C16 N2 C22 122.0(4) . .
C18 N2 C22 126.4(4) . .
C1 N1 Si1 121.1(4) . .
C1 N1 Si2 119.6(3) . .
Si1 N1 Si2 119.3(3) . .
N2 C16 N3 103.5(4) . .
N2 C16 Ni1 127.1(3) . .
N3 C16 Ni1 129.3(4) . .
N3 C19 C20 112.4(5) . .
N3 C19 C21 111.3(4) . .
C20 C19 C21 113.2(5) . .
N3 C19 H19 106.5 . .
C20 C19 H19 106.5 . .
C21 C19 H19 106.5 . .
C18 C17 N3 106.7(4) . .
C18 C17 C25 128.4(5) . .
N3 C17 C25 124.8(5) . .
N2 C22 C24 113.5(5) . .
N2 C22 C23 112.5(4) . .
C24 C22 C23 112.1(5) . .
N2 C22 H22 106.0 . .
C24 C22 H22 106.0 . .
C23 C22 H22 106.0 . .
C17 C18 N2 107.2(5) . .
C17 C18 C26 128.2(5) . .
N2 C18 C26 124.5(5) . .
C19 C21 H21A 109.5 . .
C19 C21 H21B 109.5 . .
H21A C21 H21B 109.5 . .
C19 C21 H21C 109.5 . .
H21A C21 H21C 109.5 . .
H21B C21 H21C 109.5 . .
C5 C6 C1 118.7(6) . .
C5 C6 C10 119.4(5) . .
C1 C6 C10 121.8(5) . .
C8 C7 C2 111.6(5) . .
C8 C7 C9 110.2(6) . .
C2 C7 C9 113.0(5) . .
C8 C7 H7 107.2 . .
C2 C7 H7 107.2 . .
C9 C7 H7 107.2 . .
C2 C1 C6 120.2(5) . .
C2 C1 N1 119.8(5) . .
C6 C1 N1 119.9(5) . .
C3 C2 C1 118.5(5) . .
C3 C2 C7 119.2(5) . .
C1 C2 C7 122.2(5) . .
C6 C10 C12 110.9(5) . .
C6 C10 C11 112.9(5) . .
C12 C10 C11 110.5(5) . .
C6 C10 H10 107.4 . .
C12 C10 H10 107.4 . .
C11 C10 H10 107.4 . .
C4 C5 C6 121.5(6) . .
C4 C5 H5 119.2 . .
C6 C5 H5 119.2 . .
C22 C23 H23A 109.5 . .
C22 C23 H23B 109.5 . .
H23A C23 H23B 109.5 . .
C22 C23 H23C 109.5 . .
H23A C23 H23C 109.5 . .
H23B C23 H23C 109.5 . .
C10 C12 H12A 109.5 . .
C10 C12 H12B 109.5 . .
H12A C12 H12B 109.5 . .
C10 C12 H12C 109.5 . .
H12A C12 H12C 109.5 . .
H12B C12 H12C 109.5 . .
C19 C20 H20A 109.5 . .
C19 C20 H20B 109.5 . .
H20A C20 H20B 109.5 . .
C19 C20 H20C 109.5 . .
H20A C20 H20C 109.5 . .
H20B C20 H20C 109.5 . .
C10 C11 H11A 109.5 . .
C10 C11 H11B 109.5 . .
H11A C11 H11B 109.5 . .
C10 C11 H11C 109.5 . .
H11A C11 H11C 109.5 . .
H11B C11 H11C 109.5 . .
C17 C25 H25A 109.5 . .
C17 C25 H25B 109.5 . .
H25A C25 H25B 109.5 . .
C17 C25 H25C 109.5 . .
H25A C25 H25C 109.5 . .
H25B C25 H25C 109.5 . .
C7 C9 H9A 109.5 . .
C7 C9 H9B 109.5 . .
H9A C9 H9B 109.5 . .
C7 C9 H9C 109.5 . .
H9A C9 H9C 109.5 . .
H9B C9 H9C 109.5 . .
C18 C26 H26A 109.5 . .
C18 C26 H26B 109.5 . .
H26A C26 H26B 109.5 . .
C18 C26 H26C 109.5 . .
H26A C26 H26C 109.5 . .
H26B C26 H26C 109.5 . .
C3 C4 C5 119.2(6) . .
C3 C4 H4 120.4 . .
C5 C4 H4 120.4 . .
C4 C3 C2 121.8(6) . .
C4 C3 H3 119.1 . .
C2 C3 H3 119.1 . .
C22 C24 H24A 109.5 . .
C22 C24 H24B 109.5 . .
H24A C24 H24B 109.5 . .
C22 C24 H24C 109.5 . .
H24A C24 H24C 109.5 . .
H24B C24 H24C 109.5 . .
C7 C8 H8A 109.5 . .
C7 C8 H8B 109.5 . .
H8A C8 H8B 109.5 . .
C7 C8 H8C 109.5 . .
H8A C8 H8C 109.5 . .
H8B C8 H8C 109.5 . .
Si2 C13 H13A 109.5 . .
Si2 C13 H13B 109.5 . .
H13A C13 H13B 109.5 . .
Si2 C13 H13C 109.5 . .
H13A C13 H13C 109.5 . .
H13B C13 H13C 109.5 . .
Si2 C14 H14A 109.5 . .
Si2 C14 H14B 109.5 . .
H14A C14 H14B 109.5 . .
Si2 C14 H14C 109.5 . .
H14A C14 H14C 109.5 . .
H14B C14 H14C 109.5 . .
Si2 C15 H15A 109.5 . .
Si2 C15 H15B 109.5 . .
H15A C15 H15B 109.5 . .
Si2 C15 H15C 109.5 . .
H15A C15 H15C 109.5 . .
H15B C15 H15C 109.5 . .
Si1 As1A As1A 84.8(6) . 4_656
Si1 As1A Ni1 80.9(3) . .
As1A As1A Ni1 61.1(3) 4_656 .

loop_
_geom_bond_atom_site_label_1
_geom_bond_atom_site_label_2
_geom_bond_distance
_geom_bond_site_symmetry_2
As1 Si1 2.3330(16) .
As1 Ni1 2.3592(11) .
As1 As1 2.3905(11) 4_656
Ni1 C16 1.918(5) .
Ni1 C16 1.918(5) 4_656
Ni1 As1A 2.599(11) .
Ni1 As1A 2.599(11) 4_656
Si2 N1 1.760(5) .
Si2 C14 1.827(8) .
Si2 C13 1.832(7) .
Si2 C15 1.873(8) .
Si1 N1 1.737(4) .
Si1 As1A 2.437(12) .
Si1 H1B 1.3570 .
Si1 H1A 1.4223 .
N3 C16 1.371(6) .
N3 C17 1.392(7) .
N3 C19 1.477(6) .
N2 C16 1.361(6) .
N2 C18 1.381(6) .
N2 C22 1.466(6) .
N1 C1 1.440(7) .
C19 C20 1.506(8) .
C19 C21 1.520(8) .
C19 H19 1.0000 .
C17 C18 1.337(8) .
C17 C25 1.506(7) .
C22 C24 1.519(8) .
C22 C23 1.521(8) .
C22 H22 1.0000 .
C18 C26 1.502(8) .
C21 H21A 0.9800 .
C21 H21B 0.9800 .
C21 H21C 0.9800 .
C6 C5 1.384(8) .
C6 C1 1.417(8) .
C6 C10 1.513(8) .
C7 C8 1.510(8) .
C7 C2 1.514(8) .
C7 C9 1.516(9) .
C7 H7 1.0000 .
C1 C2 1.404(8) .
C2 C3 1.390(8) .
C10 C12 1.515(9) .
C10 C11 1.543(9) .
C10 H10 1.0000 .
C5 C4 1.383(9) .
C5 H5 0.9500 .
C23 H23A 0.9800 .
C23 H23B 0.9800 .
C23 H23C 0.9800 .
C12 H12A 0.9800 .
C12 H12B 0.9800 .
C12 H12C 0.9800 .
C20 H20A 0.9800 .
C20 H20B 0.9800 .
C20 H20C 0.9800 .
C11 H11A 0.9800 .
C11 H11B 0.9800 .
C11 H11C 0.9800 .
C25 H25A 0.9800 .
C25 H25B 0.9800 .
C25 H25C 0.9800 .
C9 H9A 0.9800 .
C9 H9B 0.9800 .
C9 H9C 0.9800 .
C26 H26A 0.9800 .
C26 H26B 0.9800 .
C26 H26C 0.9800 .
C4 C3 1.381(9) .
C4 H4 0.9500 .
C3 H3 0.9500 .
C24 H24A 0.9800 .
C24 H24B 0.9800 .
C24 H24C 0.9800 .
C8 H8A 0.9800 .
C8 H8B 0.9800 .
C8 H8C 0.9800 .
C13 H13A 0.9800 .
C13 H13B 0.9800 .
C13 H13C 0.9800 .
C14 H14A 0.9800 .
C14 H14B 0.9800 .
C14 H14C 0.9800 .
C15 H15A 0.9800 .
C15 H15B 0.9800 .
C15 H15C 0.9800 .
As1A As1A 2.51(2) 4_656
